data_1549116
loop_
_publ_author_name
'Thangavadivale, Vargini'
'Aguiar, Pedro M.'
'Jasim, Naseralla A.'
'Pike, Sarah J.'
'Smith, Dan A.'
'Whitwood, Adrian C.'
'Brammer, Lee'
'Perutz, Robin N.'

_publ_section_title
;
 Self-complementary nickel halides enable multifaceted comparisons of
 intermolecular halogen bonds: fluoride ligands <i>vs.</i> other halides.
;
_journal_issue 15
_journal_name_full 'Chemical science'
_journal_page_first 3767
_journal_page_last 3781
_journal_paper_doi 10.1039/c8sc00890f
_journal_volume 9
_journal_year 2018
_chemical_formula_moiety 'C18 H30 Cl F4 I Ni P2'
_chemical_formula_sum 'C18 H30 Cl F4 I Ni P2'
_chemical_formula_weight 605.42
_space_group_crystal_system monoclinic
_space_group_IT_number 14
_space_group_name_Hall '-P 2ybc'
_space_group_name_H-M_alt 'P 1 21/c 1'
_symmetry_space_group_name_Hall '-P 2ybc'
_symmetry_space_group_name_H-M 'P 1 21/c 1'
_atom_sites_solution_hydrogens geom
_atom_sites_solution_primary iterative
_audit_creation_date 2018-02-23
_audit_creation_method
;
Olex2 1.2
(compiled 2017.08.10 svn.r3458 for OlexSys, GUI svn.r5381)
;
_audit_update_record
;
2018-02-23 deposited with the CCDC.
2018-03-19 downloaded from the CCDC.
;
_cell_angle_alpha 90
_cell_angle_beta 97.0034(9)
_cell_angle_gamma 90
_cell_formula_units_Z 4
_cell_length_a 9.95341(11)
_cell_length_b 16.0611(2)
_cell_length_c 15.04577(13)
_cell_measurement_reflns_used 9010
_cell_measurement_temperature 110.05(10)
_cell_measurement_theta_max 31.9120
_cell_measurement_theta_min 2.9010
_cell_volume 2387.31(5)
_computing_cell_refinement
;
CrysAlisPro, Agilent Technologies,
Version 1.171.36.28 (release 01-02-2013 CrysAlis171 .NET)
(compiled Feb  1 2013,16:14:44)
;
_computing_data_collection
;
CrysAlisPro, Agilent Technologies,
Version 1.171.36.28 (release 01-02-2013 CrysAlis171 .NET)
(compiled Feb  1 2013,16:14:44)
;
_computing_data_reduction
;
CrysAlisPro, Agilent Technologies,
Version 1.171.36.28 (release 01-02-2013 CrysAlis171 .NET)
(compiled Feb  1 2013,16:14:44)
;
_computing_molecular_graphics 'Olex2 (Dolomanov et al., 2009)'
_computing_publication_material 'Olex2 (Dolomanov et al., 2009)'
_computing_structure_refinement 'ShelXL (Sheldrick, 2015)'
_computing_structure_solution
;
Superflip (Palatinus & Chapuis, 2007;Palatinus & van der Lee, 2008;
Palatinus et al., 2012)
;
_diffrn_ambient_temperature 110.05(10)
_diffrn_detector_area_resol_mean 16.1450
_diffrn_measured_fraction_theta_full 0.999
_diffrn_measured_fraction_theta_max 0.915
_diffrn_measurement_details
;
#__ type_ start__ end____ width___ exp.time_
  1 omega    5.00   81.00   1.0000   24.0000
omega____ theta____ kappa____ phi______ frames
    -       26.5735   77.0000  120.0000 76

#__ type_ start__ end____ width___ exp.time_
  2 omega   16.00   63.00   1.0000   24.0000
omega____ theta____ kappa____ phi______ frames
    -       26.5735   77.0000 -150.0000 47

#__ type_ start__ end____ width___ exp.time_
  3 omega   -2.00   75.00   1.0000   24.0000
omega____ theta____ kappa____ phi______ frames
    -       26.5735   77.0000  -60.0000 77

#__ type_ start__ end____ width___ exp.time_
  4 omega    5.00   52.00   1.0000   24.0000
omega____ theta____ kappa____ phi______ frames
    -       26.5735   77.0000   30.0000 47

#__ type_ start__ end____ width___ exp.time_
  5 omega  -20.00   59.00   1.0000   24.0000
omega____ theta____ kappa____ phi______ frames
    -       26.5735  -99.0000 -180.0000 79
;
_diffrn_measurement_device_type 'SuperNova, Single source at offset, Eos'
_diffrn_measurement_method '\w scans'
_diffrn_orient_matrix_UB_11 0.0193020000
_diffrn_orient_matrix_UB_12 -0.0306039000
_diffrn_orient_matrix_UB_13 0.0330539000
_diffrn_orient_matrix_UB_21 -0.0663954000
_diffrn_orient_matrix_UB_22 -0.0167847000
_diffrn_orient_matrix_UB_23 -0.0063915000
_diffrn_orient_matrix_UB_31 0.0193436000
_diffrn_orient_matrix_UB_32 -0.0270494000
_diffrn_orient_matrix_UB_33 -0.0335057000
_diffrn_radiation_monochromator mirror
_diffrn_radiation_type MoK\a
_diffrn_radiation_wavelength 0.710
_diffrn_reflns_av_R_equivalents 0.0244
_diffrn_reflns_av_unetI/netI 0.0325
_diffrn_reflns_Laue_measured_fraction_full 0.999
_diffrn_reflns_Laue_measured_fraction_max 0.915
_diffrn_reflns_limit_h_max 13
_diffrn_reflns_limit_h_min -14
_diffrn_reflns_limit_k_max 22
_diffrn_reflns_limit_k_min -14
_diffrn_reflns_limit_l_max 21
_diffrn_reflns_limit_l_min -21
_diffrn_reflns_number 18822
_diffrn_reflns_point_group_measured_fraction_full 0.999
_diffrn_reflns_point_group_measured_fraction_max 0.915
_diffrn_reflns_theta_full 25.000
_diffrn_reflns_theta_max 32.110
_diffrn_reflns_theta_min 2.877
_diffrn_source 'SuperNova (Mo) X-ray Source'
_exptl_absorpt_coefficient_mu 2.384
_exptl_absorpt_correction_T_max 0.856
_exptl_absorpt_correction_T_min 0.713
_exptl_absorpt_correction_type analytical
_exptl_absorpt_process_details
;
CrysAlisPro, Agilent Technologies,
Version 1.171.36.28 (release 01-02-2013 CrysAlis171 .NET)
(compiled Feb  1 2013,16:14:44)
Analytical numeric absorption correction using a multifaceted crystal
            model based on expressions derived by R.C. Clark & J.S. Reid.
(Clark, R. C. & Reid, J. S. (1995). Acta Cryst. A51, 887-897)
;
_exptl_crystal_colour yellow
_exptl_crystal_colour_primary yellow
_exptl_crystal_density_diffrn 1.684
_exptl_crystal_description block
_exptl_crystal_F_000 1208
_exptl_crystal_recrystallization_method 'Re-crystallisation from solvent: Hexane'
_exptl_crystal_size_max 0.2057
_exptl_crystal_size_mid 0.1065
_exptl_crystal_size_min 0.0789
_refine_diff_density_max 0.722
_refine_diff_density_min -0.401
_refine_diff_density_rms 0.092
_refine_ls_extinction_method none
_refine_ls_goodness_of_fit_ref 1.031
_refine_ls_hydrogen_treatment constr
_refine_ls_matrix_type full
_refine_ls_number_parameters 250
_refine_ls_number_reflns 7680
_refine_ls_number_restraints 0
_refine_ls_restrained_S_all 1.031
_refine_ls_R_factor_all 0.0343
_refine_ls_R_factor_gt 0.0254
_refine_ls_shift/su_max 0.006
_refine_ls_shift/su_mean 0.000
_refine_ls_structure_factor_coef Fsqd
_refine_ls_weighting_details 'w=1/[\s^2^(Fo^2^)+(0.0159P)^2^+1.1785P] where P=(Fo^2^+2Fc^2^)/3'
_refine_ls_weighting_scheme calc
_refine_ls_wR_factor_gt 0.0496
_refine_ls_wR_factor_ref 0.0537
_reflns_Friedel_coverage 0.000
_reflns_number_gt 6547
_reflns_number_total 7680
_reflns_threshold_expression 'I > 2\s(I)'
_cod_data_source_file c8sc00890f2.cif
_cod_data_source_block rnp1333
_cod_depositor_comments 'Adding full bibliography for 1549107--1549121.cif.'
_cod_database_code 1549116
_shelx_shelxl_version_number 2014/7
_chemical_oxdiff_formula 'C18 H30 F4 I1 Cl1 Ni1 P2'
_chemical_oxdiff_usercomment 'Vargini's Ni(Cl)(PEt3)2(C6F4I)'
_shelx_space_group_comment
;
The symmetry employed for this shelxl refinement is uniquely defined
by the following loop, which should always be used as a source of
symmetry information in preference to the above space-group names.
They are only intended as comments.
;
_reflns_odcompleteness_completeness 99.86
_reflns_odcompleteness_iscentric 1
_reflns_odcompleteness_theta 30.01
_olex2_refinement_description
;
1. Fixed Uiso
 At 1.2 times of:
  All C(H,H) groups
 At 1.5 times of:
  All C(H,H,H) groups
2.a Secondary CH2 refined with riding coordinates:
 C7(H7A,H7B), C9(H9A,H9B), C11(H11A,H11B), C13(H13A,H13B), C15(H15A,H15B),
 C17(H17A,H17B)
2.b Idealised Me refined as rotating group:
 C8(H8A,H8B,H8C), C10(H10A,H10B,H10C), C12(H12A,H12B,H12C), C14(H14A,H14B,
 H14C), C16(H16A,H16B,H16C), C18(H18A,H18B,H18C)
;
_olex2_date_sample_data_collection 2013-09-26
_olex2_date_sample_submission 11/09/2013
_olex2_exptl_crystal_mounting_method 'oil on loop'
_olex2_submission_special_instructions 'No special instructions were received'

loop_
_space_group_symop_operation_xyz
'x, y, z'
'-x, y+1/2, -z+1/2'
'-x, -y, -z'
'x, -y-1/2, z-1/2'

loop_
_atom_site_label
_atom_site_type_symbol
_atom_site_fract_x
_atom_site_fract_y
_atom_site_fract_z
_atom_site_U_iso_or_equiv
_atom_site_adp_type
_atom_site_occupancy
_atom_site_site_symmetry_order
_atom_site_calc_flag
_atom_site_refinement_flags_posn
C1 C 0.91316(17) 0.27889(11) 0.41047(10) 0.0122(3) Uani 1 1 d .
C2 C 1.00376(17) 0.21891(11) 0.38948(10) 0.0135(3) Uani 1 1 d .
C3 C 1.11352(17) 0.19236(10) 0.44761(10) 0.0132(3) Uani 1 1 d .
C4 C 1.13772(17) 0.22447(11) 0.53352(10) 0.0139(3) Uani 1 1 d .
C5 C 1.04708(17) 0.28324(11) 0.55713(10) 0.0141(3) Uani 1 1 d .
C6 C 0.93990(17) 0.30970(11) 0.49677(10) 0.0138(3) Uani 1 1 d .
C7 C 0.5622(2) 0.14798(12) 0.27570(12) 0.0217(4) Uani 1 1 d .
H7A H 0.4990 0.1085 0.2994 0.026 Uiso 1 1 calc R
H7B H 0.5089 0.1832 0.2303 0.026 Uiso 1 1 calc R
C8 C 0.6648(2) 0.09893(16) 0.23055(16) 0.0416(6) Uani 1 1 d .
H8A H 0.6183 0.0685 0.1793 0.062 Uiso 1 1 calc GR
H8B H 0.7113 0.0593 0.2733 0.062 Uiso 1 1 calc GR
H8C H 0.7310 0.1372 0.2098 0.062 Uiso 1 1 calc GR
C9 C 0.7090(2) 0.14229(12) 0.45451(13) 0.0241(4) Uani 1 1 d .
H9A H 0.7926 0.1180 0.4358 0.029 Uiso 1 1 calc R
H9B H 0.7357 0.1748 0.5098 0.029 Uiso 1 1 calc R
C10 C 0.6181(2) 0.07124(13) 0.47722(14) 0.0284(4) Uani 1 1 d .
H10A H 0.5944 0.0366 0.4240 0.043 Uiso 1 1 calc GR
H10B H 0.5354 0.0940 0.4971 0.043 Uiso 1 1 calc GR
H10C H 0.6660 0.0374 0.5252 0.043 Uiso 1 1 calc GR
C11 C 0.48975(19) 0.26041(13) 0.40930(13) 0.0230(4) Uani 1 1 d .
H11A H 0.4339 0.2889 0.3594 0.028 Uiso 1 1 calc R
H11B H 0.4343 0.2154 0.4311 0.028 Uiso 1 1 calc R
C12 C 0.5266(2) 0.32283(14) 0.48515(15) 0.0322(5) Uani 1 1 d .
H12A H 0.5829 0.3672 0.4644 0.048 Uiso 1 1 calc GR
H12B H 0.5770 0.2943 0.5364 0.048 Uiso 1 1 calc GR
H12C H 0.4438 0.3470 0.5033 0.048 Uiso 1 1 calc GR
C13 C 0.94356(19) 0.39957(12) 0.17883(11) 0.0184(4) Uani 1 1 d .
H13A H 1.0087 0.3528 0.1863 0.022 Uiso 1 1 calc R
H13B H 0.8637 0.3803 0.1384 0.022 Uiso 1 1 calc R
C14 C 1.0090(2) 0.47075(13) 0.13275(12) 0.0238(4) Uani 1 1 d .
H14A H 1.0356 0.4511 0.0757 0.036 Uiso 1 1 calc GR
H14B H 1.0893 0.4902 0.1713 0.036 Uiso 1 1 calc GR
H14C H 0.9443 0.5166 0.1216 0.036 Uiso 1 1 calc GR
C15 C 1.04081(18) 0.46013(12) 0.35805(11) 0.0175(3) Uani 1 1 d .
H15A H 1.0601 0.5170 0.3377 0.021 Uiso 1 1 calc R
H15B H 1.0190 0.4648 0.4203 0.021 Uiso 1 1 calc R
C16 C 1.16996(18) 0.40896(13) 0.35967(13) 0.0219(4) Uani 1 1 d .
H16A H 1.1950 0.4046 0.2988 0.033 Uiso 1 1 calc GR
H16B H 1.1548 0.3531 0.3827 0.033 Uiso 1 1 calc GR
H16C H 1.2432 0.4362 0.3985 0.033 Uiso 1 1 calc GR
C17 C 0.78801(19) 0.51729(11) 0.27484(11) 0.0179(4) Uani 1 1 d .
H17A H 0.8462 0.5642 0.2604 0.021 Uiso 1 1 calc R
H17B H 0.7153 0.5104 0.2243 0.021 Uiso 1 1 calc R
C18 C 0.7247(2) 0.53780(14) 0.36022(13) 0.0261(4) Uani 1 1 d .
H18A H 0.6782 0.5916 0.3530 0.039 Uiso 1 1 calc GR
H18B H 0.7960 0.5406 0.4112 0.039 Uiso 1 1 calc GR
H18C H 0.6595 0.4943 0.3710 0.039 Uiso 1 1 calc GR
Cl1 Cl 0.60650(5) 0.35121(3) 0.22105(3) 0.02827(11) Uani 1 1 d .
F2 F 0.98703(11) 0.18370(7) 0.30662(6) 0.0207(2) Uani 1 1 d .
F3 F 1.19930(11) 0.13561(7) 0.41971(7) 0.0199(2) Uani 1 1 d .
F5 F 1.06291(11) 0.31591(7) 0.64015(6) 0.0218(2) Uani 1 1 d .
F6 F 0.85782(11) 0.36929(7) 0.52502(7) 0.0212(2) Uani 1 1 d .
I1 I 1.30652(2) 0.18846(2) 0.62055(2) 0.01706(3) Uani 1 1 d .
Ni1 Ni 0.76892(2) 0.31465(2) 0.32665(2) 0.01281(5) Uani 1 1 d .
P1 P 0.63715(5) 0.21435(3) 0.36701(3) 0.01592(9) Uani 1 1 d .
P2 P 0.88898(4) 0.42208(3) 0.28810(3) 0.01278(8) Uani 1 1 d .

loop_
_atom_site_aniso_label
_atom_site_aniso_U_11
_atom_site_aniso_U_22
_atom_site_aniso_U_33
_atom_site_aniso_U_23
_atom_site_aniso_U_13
_atom_site_aniso_U_12
C1 0.0111(7) 0.0129(8) 0.0121(6) 0.0009(6) -0.0001(6) -0.0021(6)
C2 0.0150(8) 0.0158(8) 0.0093(6) -0.0013(6) -0.0005(6) -0.0031(7)
C3 0.0113(7) 0.0128(8) 0.0154(7) -0.0003(6) 0.0011(6) 0.0002(6)
C4 0.0102(7) 0.0175(9) 0.0131(7) 0.0030(6) -0.0029(6) -0.0017(7)
C5 0.0138(8) 0.0181(9) 0.0099(6) -0.0006(6) -0.0003(6) -0.0029(7)
C6 0.0116(8) 0.0152(8) 0.0143(7) -0.0014(6) 0.0008(6) -0.0001(7)
C7 0.0199(9) 0.0184(10) 0.0250(8) -0.0005(7) -0.0051(7) -0.0019(8)
C8 0.0339(13) 0.0441(15) 0.0431(13) -0.0213(11) -0.0095(10) 0.0115(11)
C9 0.0216(10) 0.0220(10) 0.0273(9) 0.0097(8) -0.0028(7) -0.0058(8)
C10 0.0285(11) 0.0249(11) 0.0313(10) 0.0107(8) 0.0019(8) -0.0067(9)
C11 0.0159(9) 0.0266(11) 0.0271(9) 0.0017(8) 0.0048(7) -0.0025(8)
C12 0.0288(12) 0.0342(13) 0.0360(11) -0.0084(9) 0.0136(9) -0.0080(10)
C13 0.0209(9) 0.0195(9) 0.0146(7) -0.0027(6) 0.0016(6) 0.0006(7)
C14 0.0280(10) 0.0231(10) 0.0214(8) 0.0040(7) 0.0077(7) 0.0032(8)
C15 0.0168(9) 0.0166(9) 0.0184(7) -0.0005(6) -0.0006(6) -0.0043(7)
C16 0.0143(9) 0.0237(10) 0.0270(9) 0.0045(7) -0.0010(7) -0.0029(7)
C17 0.0203(9) 0.0149(9) 0.0181(7) 0.0018(6) 0.0011(7) 0.0032(7)
C18 0.0271(11) 0.0248(11) 0.0279(9) 0.0012(8) 0.0098(8) 0.0068(9)
Cl1 0.0196(2) 0.0301(3) 0.0309(2) 0.0138(2) -0.01390(18) -0.0091(2)
F2 0.0212(6) 0.0274(6) 0.0124(4) -0.0071(4) -0.0020(4) 0.0035(5)
F3 0.0151(5) 0.0211(6) 0.0229(5) -0.0051(4) -0.0006(4) 0.0059(4)
F5 0.0223(6) 0.0306(6) 0.0115(4) -0.0071(4) -0.0020(4) 0.0012(5)
F6 0.0185(5) 0.0236(6) 0.0209(5) -0.0079(4) 0.0003(4) 0.0063(5)
I1 0.01210(6) 0.02211(7) 0.01572(5) 0.00373(4) -0.00336(4) -0.00093(4)
Ni1 0.01025(10) 0.01404(11) 0.01312(9) 0.00241(8) -0.00269(7) -0.00195(8)
P1 0.0127(2) 0.0164(2) 0.01788(19) 0.00267(16) -0.00131(16) -0.00324(18)
P2 0.0122(2) 0.0126(2) 0.01303(17) 0.00042(15) -0.00060(15) -0.00091(16)

loop_
_atom_type_symbol
_atom_type_description
_atom_type_scat_dispersion_real
_atom_type_scat_dispersion_imag
_atom_type_scat_source
C C 0.0033 0.0016 'International Tables Vol C Tables 4.2.6.8 and 6.1.1.4'
H H 0.0000 0.0000 'International Tables Vol C Tables 4.2.6.8 and 6.1.1.4'
Cl Cl 0.1484 0.1585 'International Tables Vol C Tables 4.2.6.8 and 6.1.1.4'
F F 0.0171 0.0103 'International Tables Vol C Tables 4.2.6.8 and 6.1.1.4'
I I -0.4742 1.8119 'International Tables Vol C Tables 4.2.6.8 and 6.1.1.4'
Ni Ni 0.3393 1.1124 'International Tables Vol C Tables 4.2.6.8 and 6.1.1.4'
P P 0.1023 0.0942 'International Tables Vol C Tables 4.2.6.8 and 6.1.1.4'

loop_
_exptl_crystal_face_index_h
_exptl_crystal_face_index_k
_exptl_crystal_face_index_l
_exptl_crystal_face_perp_dist
_exptl_oxdiff_crystal_face_indexfrac_h
_exptl_oxdiff_crystal_face_indexfrac_k
_exptl_oxdiff_crystal_face_indexfrac_l
_exptl_oxdiff_crystal_face_x
_exptl_oxdiff_crystal_face_y
_exptl_oxdiff_crystal_face_z
7 -19 3 0.0450 7.3315 -18.6463 3.2212 0.8186 -0.1944 0.5383
-2 7 20 0.0836 -2.2149 6.9164 20.1761 0.4125 -0.0980 -0.9059
-7 19 5 0.0400 -7.2734 18.9812 4.7606 -0.5639 0.1339 -0.8136
11 -8 -14 0.0697 10.5811 -7.7293 -13.7162 -0.0126 -0.4851 0.8733
5 -14 -16 0.0738 4.8978 -13.9183 -15.7742 -0.0009 0.0092 0.9997
1 -16 -15 0.0721 0.8920 -15.9168 -15.0702 0.0062 0.3043 0.9527
-13 -8 1 0.0410 -12.9924 -8.3004 0.6257 0.0239 0.9980 -0.0478
4 16 13 0.0610 3.6239 16.4655 12.7232 -0.0134 -0.5983 -0.8016
-7 7 -16 0.0724 -6.5668 7.2311 -16.1413 -0.8816 0.4178 0.2182
4 21 2 0.0377 4.1975 21.3503 2.2821 -0.4969 -0.6516 -0.5728
7 20 -4 0.0306 6.8946 19.5645 -3.5407 -0.5827 -0.7635 -0.2772
14 3 0 0.0366 13.7493 3.1387 0.3681 0.1815 -0.9679 0.1687
14 4 1 0.0348 13.6363 3.6899 0.9775 0.1826 -0.9736 0.1312
4 0 3 0.0575 4.0000 -0.0000 3.0000 0.1764 -0.2848 -0.0231
4 -3 -1 0.0443 4.0000 -3.0000 -1.0000 0.1360 -0.2088 0.1920

loop_
_geom_angle_atom_site_label_1
_geom_angle_atom_site_label_2
_geom_angle_atom_site_label_3
_geom_angle
C2 C1 C6 114.02(14)
C2 C1 Ni1 121.70(11)
C6 C1 Ni1 124.27(13)
C3 C2 C1 123.94(14)
F2 C2 C1 119.25(14)
F2 C2 C3 116.81(15)
C2 C3 C4 120.68(16)
F3 C3 C2 119.53(14)
F3 C3 C4 119.78(14)
C3 C4 I1 121.24(13)
C5 C4 C3 116.71(14)
C5 C4 I1 122.02(11)
C6 C5 C4 121.16(14)
F5 C5 C4 119.90(14)
F5 C5 C6 118.93(15)
C5 C6 C1 123.46(16)
F6 C6 C1 119.38(14)
F6 C6 C5 117.16(14)
H7A C7 H7B 107.7
C8 C7 H7A 108.8
C8 C7 H7B 108.8
C8 C7 P1 113.94(14)
P1 C7 H7A 108.8
P1 C7 H7B 108.8
C7 C8 H8A 109.5
C7 C8 H8B 109.5
C7 C8 H8C 109.5
H8A C8 H8B 109.5
H8A C8 H8C 109.5
H8B C8 H8C 109.5
H9A C9 H9B 107.3
C10 C9 H9A 108.2
C10 C9 H9B 108.2
C10 C9 P1 116.41(14)
P1 C9 H9A 108.2
P1 C9 H9B 108.2
C9 C10 H10A 109.5
C9 C10 H10B 109.5
C9 C10 H10C 109.5
H10A C10 H10B 109.5
H10A C10 H10C 109.5
H10B C10 H10C 109.5
H11A C11 H11B 107.7
C12 C11 H11A 108.9
C12 C11 H11B 108.9
C12 C11 P1 113.30(14)
P1 C11 H11A 108.9
P1 C11 H11B 108.9
C11 C12 H12A 109.5
C11 C12 H12B 109.5
C11 C12 H12C 109.5
H12A C12 H12B 109.5
H12A C12 H12C 109.5
H12B C12 H12C 109.5
H13A C13 H13B 107.3
C14 C13 H13A 108.1
C14 C13 H13B 108.1
C14 C13 P2 116.80(13)
P2 C13 H13A 108.1
P2 C13 H13B 108.1
C13 C14 H14A 109.5
C13 C14 H14B 109.5
C13 C14 H14C 109.5
H14A C14 H14B 109.5
H14A C14 H14C 109.5
H14B C14 H14C 109.5
H15A C15 H15B 107.2
C16 C15 H15A 107.9
C16 C15 H15B 107.9
C16 C15 P2 117.59(13)
P2 C15 H15A 107.9
P2 C15 H15B 107.9
C15 C16 H16A 109.5
C15 C16 H16B 109.5
C15 C16 H16C 109.5
H16A C16 H16B 109.5
H16A C16 H16C 109.5
H16B C16 H16C 109.5
H17A C17 H17B 108.0
C18 C17 H17A 109.3
C18 C17 H17B 109.3
C18 C17 P2 111.39(12)
P2 C17 H17A 109.3
P2 C17 H17B 109.3
C17 C18 H18A 109.5
C17 C18 H18B 109.5
C17 C18 H18C 109.5
H18A C18 H18B 109.5
H18A C18 H18C 109.5
H18B C18 H18C 109.5
C1 Ni1 Cl1 175.82(5)
C1 Ni1 P1 91.33(5)
C1 Ni1 P2 91.22(5)
Cl1 Ni1 P1 89.116(19)
Cl1 Ni1 P2 88.590(18)
P1 Ni1 P2 175.65(2)
C7 P1 C9 105.06(9)
C7 P1 C11 103.13(9)
C7 P1 Ni1 114.89(7)
C9 P1 Ni1 117.74(7)
C11 P1 C9 105.41(9)
C11 P1 Ni1 109.25(7)
C13 P2 C15 105.48(8)
C13 P2 Ni1 108.06(6)
C15 P2 Ni1 122.76(6)
C17 P2 C13 106.67(8)
C17 P2 C15 100.79(9)
C17 P2 Ni1 111.91(6)

loop_
_geom_bond_atom_site_label_1
_geom_bond_atom_site_label_2
_geom_bond_distance
C1 C2 1.382(2)
C1 C6 1.385(2)
C1 Ni1 1.8814(16)
C2 C3 1.381(2)
C2 F2 1.3606(17)
C3 C4 1.385(2)
C3 F3 1.3503(19)
C4 C5 1.382(2)
C4 I1 2.0822(16)
C5 C6 1.381(2)
C5 F5 1.3464(18)
C6 F6 1.360(2)
C7 H7A 0.9900
C7 H7B 0.9900
C7 C8 1.514(3)
C7 P1 1.8249(18)
C8 H8A 0.9800
C8 H8B 0.9800
C8 H8C 0.9800
C9 H9A 0.9900
C9 H9B 0.9900
C9 C10 1.521(3)
C9 P1 1.8317(19)
C10 H10A 0.9800
C10 H10B 0.9800
C10 H10C 0.9800
C11 H11A 0.9900
C11 H11B 0.9900
C11 C12 1.530(3)
C11 P1 1.825(2)
C12 H12A 0.9800
C12 H12B 0.9800
C12 H12C 0.9800
C13 H13A 0.9900
C13 H13B 0.9900
C13 C14 1.524(3)
C13 P2 1.8293(17)
C14 H14A 0.9800
C14 H14B 0.9800
C14 H14C 0.9800
C15 H15A 0.9900
C15 H15B 0.9900
C15 C16 1.523(3)
C15 P2 1.8377(17)
C16 H16A 0.9800
C16 H16B 0.9800
C16 H16C 0.9800
C17 H17A 0.9900
C17 H17B 0.9900
C17 C18 1.534(3)
C17 P2 1.8275(18)
C18 H18A 0.9800
C18 H18B 0.9800
C18 H18C 0.9800
Cl1 Ni1 2.2038(5)
Ni1 P1 2.2086(5)
Ni1 P2 2.2160(5)

loop_
_geom_torsion_atom_site_label_1
_geom_torsion_atom_site_label_2
_geom_torsion_atom_site_label_3
_geom_torsion_atom_site_label_4
_geom_torsion
C1 C2 C3 C4 1.3(3)
C1 C2 C3 F3 -177.51(16)
C2 C1 C6 C5 -0.1(3)
C2 C1 C6 F6 179.78(15)
C2 C1 Ni1 P1 87.85(14)
C2 C1 Ni1 P2 -95.67(14)
C2 C3 C4 C5 0.2(3)
C2 C3 C4 I1 -177.73(13)
C3 C4 C5 C6 -1.5(3)
C3 C4 C5 F5 178.72(15)
C4 C5 C6 C1 1.5(3)
C4 C5 C6 F6 -178.33(15)
C6 C1 C2 C3 -1.3(3)
C6 C1 C2 F2 179.56(15)
C6 C1 Ni1 P1 -92.94(15)
C6 C1 Ni1 P2 83.55(15)
C8 C7 P1 C9 -67.53(18)
C8 C7 P1 C11 -177.73(17)
C8 C7 P1 Ni1 63.49(17)
C10 C9 P1 C7 -47.49(18)
C10 C9 P1 C11 61.06(18)
C10 C9 P1 Ni1 -176.84(13)
C12 C11 P1 C7 -177.43(15)
C12 C11 P1 C9 72.63(17)
C12 C11 P1 Ni1 -54.79(16)
C14 C13 P2 C15 -56.35(16)
C14 C13 P2 C17 50.25(16)
C14 C13 P2 Ni1 170.74(12)
C16 C15 P2 C13 -49.19(15)
C16 C15 P2 C17 -160.03(14)
C16 C15 P2 Ni1 74.92(15)
C18 C17 P2 C13 174.41(14)
C18 C17 P2 C15 -75.67(15)
C18 C17 P2 Ni1 56.42(15)
F2 C2 C3 C4 -179.54(15)
F2 C2 C3 F3 1.6(2)
F3 C3 C4 C5 179.00(15)
F3 C3 C4 I1 1.1(2)
F5 C5 C6 C1 -178.71(16)
F5 C5 C6 F6 1.4(2)
I1 C4 C5 C6 176.36(13)
I1 C4 C5 F5 -3.4(2)
Ni1 C1 C2 C3 177.97(13)
Ni1 C1 C2 F2 -1.2(2)
Ni1 C1 C6 C5 -179.36(13)
Ni1 C1 C6 F6 0.5(2)
